data_7711051
loop_
_publ_author_name
'Marchetti, Fabio'
'Pettinari, Riccardo'
'Verdicchio, Federico'
'Tombesi, Alessia'
'Scuri, Stefania'
'Xhafa, Sonila'
'Olivieri, Laura'
'Pettinari, Claudio'
'Choquesillo-Lazarte, Duane'
'Garc\'ia-Garc\'ia, Amalia'
'Rodr\'iguez Di\'eguez, Antonio'
'Galindo, Agustin'

_publ_section_title
;
 Role of hydrazone substituents in determining the nuclearity and
 antibacterial activity of Zn(II) complexes with pyrazolone-based
 hydrazones
;
_journal_name_full 'Dalton Transactions'
_journal_paper_doi 10.1039/D2DT02430F
_journal_year 2022
_chemical_formula_moiety 'C44 H38 N10 O2 Zn'
_chemical_formula_sum 'C44 H38 N10 O2 Zn'
_chemical_formula_weight 804.21
_space_group_crystal_system triclinic
_space_group_IT_number 2
_space_group_name_Hall '-P 1'
_space_group_name_H-M_alt 'P -1'
_atom_sites_solution_hydrogens mixed
_audit_creation_date 2021-09-14
_audit_creation_method
;
Olex2 1.3
(compiled 2020.11.12 svn.r5f609507 for OlexSys, GUI svn.r6272)
;
_audit_update_record
;
2022-03-13 deposited with the CCDC.	2022-08-24 downloaded from the CCDC.
;
_cell_angle_alpha 89.300(2)
_cell_angle_beta 86.246(2)
_cell_angle_gamma 67.2918(18)
_cell_formula_units_Z 2
_cell_length_a 9.8944(6)
_cell_length_b 11.3405(6)
_cell_length_c 18.1843(10)
_cell_measurement_reflns_used 9914
_cell_measurement_temperature 100(2)
_cell_measurement_theta_max 29.01
_cell_measurement_theta_min 2.44
_cell_volume 1878.02(18)
_computing_cell_refinement 'SAINT v8.34A (Bruker, 2013)'
_computing_data_collection 'Bruker Apex3, 2019'
_computing_data_reduction 'SAINT v8.34A (Bruker, 2013)'
_computing_molecular_graphics 'Olex2 1.3 (Dolomanov et al., 2009)'
_computing_publication_material 'Olex2 1.3 (Dolomanov et al., 2009)'
_computing_structure_refinement 'XL  (Sheldrick, 2008)'
_computing_structure_solution 'XT (Sheldrick, 2015)'
_diffrn_ambient_temperature 100(2)
_diffrn_measured_fraction_theta_full 0.994
_diffrn_measured_fraction_theta_max 0.994
_diffrn_measurement_device_type 'Bruker D8 Venture'
_diffrn_measurement_method '\f and \w scans'
_diffrn_radiation_type MoK\a
_diffrn_radiation_wavelength 0.71073
_diffrn_reflns_av_unetI/netI 0.0373
_diffrn_reflns_Laue_measured_fraction_full 0.994
_diffrn_reflns_Laue_measured_fraction_max 0.994
_diffrn_reflns_limit_h_max 13
_diffrn_reflns_limit_h_min -13
_diffrn_reflns_limit_k_max 15
_diffrn_reflns_limit_k_min -15
_diffrn_reflns_limit_l_max 24
_diffrn_reflns_limit_l_min -23
_diffrn_reflns_number 10054
_diffrn_reflns_point_group_measured_fraction_full 0.994
_diffrn_reflns_point_group_measured_fraction_max 0.994
_diffrn_reflns_theta_full 25.242
_diffrn_reflns_theta_max 29.190
_diffrn_reflns_theta_min 2.234
_exptl_absorpt_coefficient_mu 0.708
_exptl_absorpt_correction_T_max 0.0222
_exptl_absorpt_correction_T_min 0.0059
_exptl_absorpt_correction_type multi-scan
_exptl_absorpt_process_details
;
SADABS-2016/2 (Bruker,2016/2) was used for absorption correction.
wR2(int) was 0.0703 before and 0.0573 after correction.
The Ratio of minimum to maximum transmission is 0.2658.
The \l/2 correction factor is Not present.
;
_exptl_crystal_colour colourless
_exptl_crystal_colour_primary colourless
_exptl_crystal_density_diffrn 1.422
_exptl_crystal_description block
_exptl_crystal_F_000 836
_exptl_crystal_size_max 0.12
_exptl_crystal_size_mid 0.12
_exptl_crystal_size_min 0.1
_refine_diff_density_max 1.049
_refine_diff_density_min -0.594
_refine_diff_density_rms 0.081
_refine_ls_extinction_method none
_refine_ls_goodness_of_fit_ref 1.060
_refine_ls_hydrogen_treatment mixed
_refine_ls_matrix_type full
_refine_ls_number_parameters 525
_refine_ls_number_reflns 10054
_refine_ls_number_restraints 0
_refine_ls_restrained_S_all 1.060
_refine_ls_R_factor_all 0.0731
_refine_ls_R_factor_gt 0.0561
_refine_ls_shift/su_max 0.001
_refine_ls_shift/su_mean 0.000
_refine_ls_structure_factor_coef Fsqd
_refine_ls_weighting_details 'w=1/[\s^2^(Fo^2^)+(0.0729P)^2^+1.9270P] where P=(Fo^2^+2Fc^2^)/3'
_refine_ls_weighting_scheme calc
_refine_ls_wR_factor_gt 0.1450
_refine_ls_wR_factor_ref 0.1538
_reflns_Friedel_coverage 0.000
_reflns_number_gt 8117
_reflns_number_total 10054
_reflns_threshold_expression 'I > 2\s(I)'
_cod_data_source_file d2dt02430f2.cif
_cod_data_source_block Complex1
_cod_database_code 7711051
_shelx_shelxl_version_number 2018/3
_shelx_space_group_comment
;
The symmetry employed for this shelxl refinement is uniquely defined
by the following loop, which should always be used as a source of
symmetry information in preference to the above space-group names.
They are only intended as comments.
;
_shelx_estimated_absorpt_t_max 0.933
_shelx_estimated_absorpt_t_min 0.920
_olex2_refinement_description
;
1. Twinned data refinement
 Scales: 0.8495(18)
 0.1505(18)
2. Fixed Uiso
 At 1.2 times of:
  All C(H) groups, All N(H) groups
 At 1.5 times of:
  All C(H,H,H) groups
3.a Aromatic/amide H refined with riding coordinates:
 C2A(H2A), C2B(H2B), C3A(H3A), C3B(H3B), C4A(H4A), C4B(H4B), C5A(H5A),
 C5B(H5B), C6A(H6A), C6B(H6B), C13A(H13A), C13B(H13B), C14A(H14A), C14B(H14B),
 C15A(H15A), C15B(H15B), C16A(H16A), C16B(H16B), C17A(H17A), C17B(H17B),
 C19A(H19A), C19B(H19B), C20A(H20A), C20B(H20B), C21A(H21A), C21B(H21B),
 C22A(H22A), C22B(H22B), N2A(H2AA), N2B(H2BA)
3.b Idealised Me refined as rotating group:
 C10A(H10A,H10B,H10C), C10B(H10D,H10E,H10F)
;
_olex2_submission_special_instructions 'No special instructions were received'

loop_
_space_group_symop_operation_xyz
'x, y, z'
'-x, -y, -z'

loop_
_atom_site_label
_atom_site_type_symbol
_atom_site_fract_x
_atom_site_fract_y
_atom_site_fract_z
_atom_site_U_iso_or_equiv
_atom_site_adp_type
_atom_site_occupancy
_atom_site_site_symmetry_order
_atom_site_calc_flag
_atom_site_refinement_flags_posn
_atom_site_refinement_flags_adp
_atom_site_refinement_flags_occupancy
_atom_site_disorder_assembly
_atom_site_disorder_group
Zn1 Zn 0.81095(3) 0.43642(3) 0.25386(2) 0.02657(10) Uani 1 1 d . . . . .
C1A C 0.7470(3) 0.8575(3) 0.34601(16) 0.0290(5) Uani 1 1 d . . . . .
C1B C 0.5378(3) 0.8212(3) 0.12513(16) 0.0296(5) Uani 1 1 d . . . . .
C2A C 0.8418(3) 0.8264(3) 0.28360(17) 0.0319(6) Uani 1 1 d . . . . .
H2A H 0.842605 0.761782 0.250650 0.038 Uiso 1 1 calc R U . . .
C2B C 0.4620(3) 0.8182(3) 0.19181(17) 0.0337(6) Uani 1 1 d . . . . .
H2B H 0.511437 0.764280 0.230146 0.040 Uiso 1 1 calc R U . . .
C3A C 0.9360(3) 0.8895(3) 0.26886(17) 0.0346(6) Uani 1 1 d . . . . .
H3A H 1.002127 0.866981 0.226257 0.041 Uiso 1 1 calc R U . . .
C3B C 0.3135(4) 0.8944(3) 0.20198(19) 0.0396(7) Uani 1 1 d . . . . .
H3B H 0.261152 0.891729 0.247239 0.047 Uiso 1 1 calc R U . . .
C4A C 0.9339(3) 0.9858(3) 0.31643(18) 0.0370(6) Uani 1 1 d . . . . .
H4A H 0.999354 1.028144 0.306955 0.044 Uiso 1 1 calc R U . . .
C4B C 0.2409(3) 0.9747(3) 0.1463(2) 0.0413(7) Uani 1 1 d . . . . .
H4B H 0.139193 1.026478 0.153512 0.050 Uiso 1 1 calc R U . . .
C5A C 0.8356(4) 1.0190(3) 0.37746(18) 0.0395(7) Uani 1 1 d . . . . .
H5A H 0.831972 1.086147 0.409224 0.047 Uiso 1 1 calc R U . . .
C5B C 0.3170(4) 0.9789(3) 0.08059(19) 0.0402(7) Uani 1 1 d . . . . .
H5B H 0.268078 1.034981 0.042935 0.048 Uiso 1 1 calc R U . . .
C6A C 0.7415(3) 0.9557(3) 0.39329(17) 0.0349(6) Uani 1 1 d . . . . .
H6A H 0.674632 0.978911 0.435580 0.042 Uiso 1 1 calc R U . . .
C6B C 0.4657(3) 0.9012(3) 0.06933(18) 0.0352(6) Uani 1 1 d . . . . .
H6B H 0.517482 0.902874 0.023717 0.042 Uiso 1 1 calc R U . . .
C7A C 0.6810(3) 0.6658(3) 0.34530(15) 0.0275(5) Uani 1 1 d . . . . .
C7B C 0.7640(3) 0.6261(3) 0.14073(15) 0.0293(5) Uani 1 1 d . . . . .
C8A C 0.5508(3) 0.6476(3) 0.37001(15) 0.0266(5) Uani 1 1 d . . . . .
C8B C 0.9156(3) 0.5968(3) 0.11934(15) 0.0282(5) Uani 1 1 d . . . . .
C9A C 0.4570(3) 0.7667(3) 0.40395(15) 0.0292(5) Uani 1 1 d . . . . .
C9B C 0.9154(3) 0.7044(3) 0.07775(16) 0.0306(6) Uani 1 1 d . . . . .
C10A C 0.3061(3) 0.8070(3) 0.44187(18) 0.0352(6) Uani 1 1 d . . . . .
H10A H 0.284286 0.885251 0.470840 0.053 Uiso 1 1 calc R U . . .
H10B H 0.302192 0.738939 0.474616 0.053 Uiso 1 1 calc R U . . .
H10C H 0.233562 0.823016 0.404892 0.053 Uiso 1 1 calc R U . . .
C10B C 1.0398(4) 0.7296(3) 0.03881(19) 0.0396(7) Uani 1 1 d . . . . .
H10D H 1.000594 0.808120 0.010306 0.059 Uiso 1 1 calc R U . . .
H10E H 1.096476 0.657693 0.005509 0.059 Uiso 1 1 calc R U . . .
H10F H 1.103751 0.739429 0.075168 0.059 Uiso 1 1 calc R U . . .
C11A C 0.5243(3) 0.5335(3) 0.35897(15) 0.0271(5) Uani 1 1 d . . . . .
C11B C 1.0356(3) 0.4869(3) 0.14247(15) 0.0276(5) Uani 1 1 d . . . . .
C12A C 0.3830(3) 0.5250(3) 0.38573(15) 0.0273(5) Uani 1 1 d . . . . .
C12B C 1.1907(3) 0.4712(3) 0.12129(15) 0.0288(5) Uani 1 1 d . . . . .
C13A C 0.2586(3) 0.5881(3) 0.34740(17) 0.0346(6) Uani 1 1 d . . . . .
H13A H 0.261719 0.643407 0.308257 0.042 Uiso 1 1 calc R U . . .
C13B C 1.2514(3) 0.5388(3) 0.16231(18) 0.0387(7) Uani 1 1 d . . . . .
H13B H 1.193226 0.595156 0.200728 0.046 Uiso 1 1 calc R U . . .
C14A C 0.1294(3) 0.5701(3) 0.36644(18) 0.0379(7) Uani 1 1 d . . . . .
H14A H 0.045308 0.611406 0.339293 0.045 Uiso 1 1 calc R U . . .
C14B C 1.3965(4) 0.5244(3) 0.14755(18) 0.0402(7) Uani 1 1 d . . . . .
H14B H 1.437875 0.569781 0.176294 0.048 Uiso 1 1 calc R U . . .
C15A C 0.1227(3) 0.4934(3) 0.42382(17) 0.0371(7) Uani 1 1 d . . . . .
H15A H 0.033833 0.482204 0.436658 0.045 Uiso 1 1 calc R U . . .
C15B C 1.4801(3) 0.4443(3) 0.09116(18) 0.0366(6) Uani 1 1 d . . . . .
H15B H 1.578850 0.435363 0.080371 0.044 Uiso 1 1 calc R U . . .
C16A C 0.2453(4) 0.4317(3) 0.46356(17) 0.0366(6) Uani 1 1 d . . . . .
H16A H 0.240059 0.379243 0.503865 0.044 Uiso 1 1 calc R U . . .
C16B C 1.4205(3) 0.3769(3) 0.05025(19) 0.0409(7) Uani 1 1 d . . . . .
H16B H 1.478817 0.321633 0.011415 0.049 Uiso 1 1 calc R U . . .
C17A C 0.3761(3) 0.4471(3) 0.44412(16) 0.0331(6) Uani 1 1 d . . . . .
H17A H 0.460426 0.404228 0.470803 0.040 Uiso 1 1 calc R U . . .
C17B C 1.2761(3) 0.3889(3) 0.06522(17) 0.0358(6) Uani 1 1 d . . . . .
H17B H 1.236226 0.341226 0.037327 0.043 Uiso 1 1 calc R U . . .
C18A C 0.6592(3) 0.2580(3) 0.24595(17) 0.0308(6) Uani 1 1 d . . . . .
C18B C 1.1137(3) 0.2611(3) 0.28170(17) 0.0315(6) Uani 1 1 d . . . . .
C19A C 0.6158(3) 0.1605(3) 0.2236(2) 0.0387(7) Uani 1 1 d . . . . .
H19A H 0.540829 0.143254 0.251223 0.046 Uiso 1 1 calc R U . . .
C19B C 1.2356(3) 0.1687(3) 0.31413(19) 0.0380(7) Uani 1 1 d . . . . .
H19B H 1.327555 0.130926 0.286825 0.046 Uiso 1 1 calc R U . . .
C20A C 0.6835(4) 0.0908(3) 0.1611(2) 0.0405(7) Uani 1 1 d . . . . .
H20A H 0.655872 0.024443 0.144875 0.049 Uiso 1 1 calc R U . . .
C20B C 1.2186(4) 0.1350(3) 0.3855(2) 0.0402(7) Uani 1 1 d . . . . .
H20B H 1.299610 0.074883 0.408772 0.048 Uiso 1 1 calc R U . . .
C21A C 0.7933(4) 0.1181(3) 0.12174(18) 0.0385(7) Uani 1 1 d . . . . .
H21A H 0.840952 0.071994 0.077865 0.046 Uiso 1 1 calc R U . . .
C21B C 1.0808(3) 0.1898(3) 0.42421(18) 0.0372(6) Uani 1 1 d . . . . .
H21B H 1.066914 0.169251 0.474196 0.045 Uiso 1 1 calc R U . . .
C22A C 0.8308(3) 0.2138(3) 0.14829(17) 0.0328(6) Uani 1 1 d . . . . .
H22A H 0.906967 0.231575 0.122092 0.039 Uiso 1 1 calc R U . . .
C22B C 0.9671(3) 0.2738(3) 0.38737(17) 0.0332(6) Uani 1 1 d . . . . .
H22B H 0.872788 0.308651 0.412672 0.040 Uiso 1 1 calc R U . . .
N1A N 0.6536(3) 0.7910(2) 0.36284(13) 0.0288(5) Uani 1 1 d . . . . .
N1B N 0.6896(3) 0.7451(2) 0.11381(13) 0.0298(5) Uani 1 1 d . . . . .
N2A N 0.5177(3) 0.8521(2) 0.40024(14) 0.0311(5) Uani 1 1 d . . . . .
H2AA H 0.479918 0.930939 0.417776 0.037 Uiso 1 1 calc R U . . .
N2B N 0.7824(3) 0.7923(2) 0.07402(13) 0.0314(5) Uani 1 1 d . . . . .
H2BA H 0.757196 0.865708 0.051088 0.038 Uiso 1 1 calc R U . . .
N3A N 0.6233(3) 0.4383(2) 0.32140(14) 0.0291(5) Uani 1 1 d . . . . .
N3B N 1.0087(3) 0.4060(2) 0.18721(14) 0.0304(5) Uani 1 1 d . . . . .
N4A N 0.5931(3) 0.3299(2) 0.30870(15) 0.0337(5) Uani 1 1 d . . . . .
N4B N 1.1276(3) 0.3022(2) 0.21092(15) 0.0336(5) Uani 1 1 d . . . . .
N5A N 0.7653(3) 0.2836(2) 0.20943(13) 0.0290(5) Uani 1 1 d . . . . .
N5B N 0.9812(3) 0.3098(2) 0.31751(14) 0.0296(5) Uani 1 1 d . . . . .
O1A O 0.8027(2) 0.58912(18) 0.31590(11) 0.0303(4) Uani 1 1 d . . . . .
O1B O 0.7007(2) 0.56187(19) 0.17553(11) 0.0311(4) Uani 1 1 d . . . . .
H4BA H 1.206(4) 0.297(3) 0.1966(18) 0.024(8) Uiso 1 1 d . . . . .
H4AA H 0.510(4) 0.333(3) 0.322(2) 0.036(9) Uiso 1 1 d . . . . .

loop_
_atom_site_aniso_label
_atom_site_aniso_U_11
_atom_site_aniso_U_22
_atom_site_aniso_U_33
_atom_site_aniso_U_23
_atom_site_aniso_U_13
_atom_site_aniso_U_12
Zn1 0.02344(16) 0.02437(16) 0.03211(17) 0.00100(12) -0.00041(11) -0.00969(12)
C1A 0.0300(13) 0.0277(13) 0.0317(13) 0.0033(10) -0.0048(11) -0.0135(11)
C1B 0.0284(13) 0.0282(13) 0.0322(14) -0.0004(11) -0.0044(11) -0.0105(11)
C2A 0.0331(14) 0.0278(13) 0.0351(15) -0.0008(11) -0.0008(11) -0.0123(11)
C2B 0.0326(14) 0.0327(14) 0.0344(15) 0.0039(11) -0.0044(11) -0.0108(12)
C3A 0.0363(15) 0.0316(14) 0.0367(15) 0.0008(12) 0.0035(12) -0.0150(12)
C3B 0.0342(15) 0.0396(16) 0.0417(17) -0.0001(13) 0.0015(13) -0.0113(13)
C4A 0.0381(16) 0.0365(15) 0.0431(17) 0.0027(13) 0.0013(13) -0.0226(13)
C4B 0.0293(15) 0.0371(16) 0.0519(19) 0.0039(14) -0.0028(13) -0.0068(12)
C5A 0.0476(18) 0.0383(16) 0.0400(16) -0.0059(13) 0.0004(14) -0.0251(14)
C5B 0.0361(16) 0.0352(15) 0.0455(18) 0.0070(13) -0.0096(13) -0.0088(13)
C6A 0.0414(16) 0.0355(15) 0.0318(14) -0.0022(12) 0.0029(12) -0.0202(13)
C6B 0.0358(15) 0.0332(14) 0.0365(15) 0.0037(12) -0.0047(12) -0.0130(12)
C7A 0.0277(13) 0.0268(12) 0.0287(13) 0.0010(10) -0.0048(10) -0.0109(10)
C7B 0.0285(13) 0.0311(13) 0.0299(13) -0.0014(11) -0.0033(10) -0.0129(11)
C8A 0.0272(12) 0.0266(12) 0.0262(12) 0.0004(10) -0.0019(10) -0.0108(10)
C8B 0.0276(13) 0.0329(14) 0.0266(13) 0.0004(10) -0.0005(10) -0.0148(11)
C9A 0.0299(13) 0.0280(13) 0.0292(13) -0.0007(10) -0.0017(10) -0.0107(11)
C9B 0.0319(14) 0.0337(14) 0.0272(13) 0.0010(11) -0.0024(11) -0.0138(11)
C10A 0.0330(14) 0.0332(14) 0.0394(16) -0.0039(12) 0.0064(12) -0.0141(12)
C10B 0.0366(16) 0.0405(17) 0.0424(17) 0.0112(13) 0.0001(13) -0.0164(13)
C11A 0.0260(12) 0.0311(13) 0.0260(12) 0.0044(10) -0.0037(10) -0.0127(10)
C11B 0.0269(13) 0.0283(13) 0.0279(13) -0.0042(10) 0.0002(10) -0.0112(10)
C12A 0.0268(12) 0.0279(13) 0.0278(13) -0.0039(10) 0.0004(10) -0.0113(10)
C12B 0.0265(13) 0.0307(13) 0.0304(13) 0.0029(11) -0.0027(10) -0.0122(11)
C13A 0.0293(14) 0.0387(15) 0.0354(15) 0.0029(12) -0.0036(11) -0.0126(12)
C13B 0.0338(15) 0.0484(18) 0.0364(16) -0.0082(13) 0.0017(12) -0.0189(14)
C14A 0.0269(14) 0.0450(17) 0.0420(17) 0.0016(13) -0.0074(12) -0.0134(13)
C14B 0.0371(16) 0.0510(19) 0.0410(17) -0.0002(14) -0.0070(13) -0.0255(15)
C15A 0.0314(14) 0.0486(18) 0.0369(15) -0.0081(13) 0.0046(12) -0.0225(13)
C15B 0.0266(13) 0.0434(17) 0.0421(16) 0.0105(13) -0.0036(12) -0.0160(12)
C16A 0.0411(16) 0.0413(16) 0.0332(15) 0.0034(12) 0.0003(12) -0.0227(14)
C16B 0.0331(15) 0.0450(18) 0.0424(17) -0.0081(14) 0.0084(13) -0.0141(14)
C17A 0.0337(14) 0.0359(15) 0.0320(14) 0.0020(11) -0.0034(11) -0.0156(12)
C17B 0.0329(15) 0.0395(16) 0.0376(16) -0.0077(12) 0.0013(12) -0.0171(13)
C18A 0.0285(13) 0.0255(13) 0.0372(15) 0.0002(11) -0.0014(11) -0.0091(11)
C18B 0.0295(13) 0.0263(13) 0.0404(15) 0.0025(11) -0.0032(11) -0.0125(11)
C19A 0.0325(15) 0.0312(14) 0.0542(19) -0.0071(13) 0.0031(13) -0.0149(12)
C19B 0.0274(14) 0.0324(15) 0.0525(19) 0.0050(13) -0.0020(13) -0.0100(12)
C20A 0.0390(16) 0.0322(15) 0.0525(19) -0.0062(14) -0.0048(14) -0.0157(13)
C20B 0.0335(15) 0.0355(15) 0.0534(19) 0.0110(14) -0.0105(14) -0.0144(13)
C21A 0.0378(16) 0.0351(15) 0.0401(16) -0.0060(13) -0.0032(13) -0.0112(13)
C21B 0.0378(16) 0.0363(15) 0.0404(16) 0.0081(13) -0.0072(13) -0.0171(13)
C22A 0.0315(14) 0.0318(14) 0.0339(14) 0.0013(11) -0.0019(11) -0.0109(11)
C22B 0.0328(14) 0.0320(14) 0.0359(15) 0.0014(11) -0.0007(11) -0.0140(12)
N1A 0.0276(11) 0.0265(11) 0.0326(12) -0.0004(9) -0.0005(9) -0.0111(9)
N1B 0.0288(11) 0.0286(11) 0.0316(12) 0.0029(9) -0.0019(9) -0.0110(9)
N2A 0.0305(12) 0.0279(11) 0.0331(12) -0.0020(9) 0.0024(9) -0.0101(9)
N2B 0.0346(12) 0.0314(12) 0.0300(12) 0.0045(9) -0.0019(10) -0.0149(10)
N3A 0.0290(11) 0.0259(11) 0.0358(12) -0.0009(9) -0.0006(9) -0.0146(9)
N3B 0.0259(11) 0.0275(11) 0.0366(13) 0.0032(9) -0.0033(9) -0.0086(9)
N4A 0.0304(12) 0.0294(12) 0.0448(14) -0.0041(10) 0.0047(11) -0.0165(10)
N4B 0.0235(12) 0.0322(12) 0.0421(14) 0.0045(10) 0.0023(10) -0.0083(10)
N5A 0.0261(11) 0.0264(11) 0.0341(12) 0.0010(9) -0.0022(9) -0.0096(9)
N5B 0.0275(11) 0.0258(11) 0.0369(13) 0.0007(9) -0.0017(9) -0.0120(9)
O1A 0.0257(9) 0.0274(9) 0.0379(11) -0.0028(8) 0.0007(8) -0.0107(8)
O1B 0.0271(9) 0.0300(10) 0.0389(11) 0.0066(8) -0.0048(8) -0.0136(8)

loop_
_atom_type_symbol
_atom_type_description
_atom_type_scat_dispersion_real
_atom_type_scat_dispersion_imag
_atom_type_scat_source
C C 0.0033 0.0016 'International Tables Vol C Tables 4.2.6.8 and 6.1.1.4'
H H 0.0000 0.0000 'International Tables Vol C Tables 4.2.6.8 and 6.1.1.4'
N N 0.0061 0.0033 'International Tables Vol C Tables 4.2.6.8 and 6.1.1.4'
O O 0.0106 0.0060 'International Tables Vol C Tables 4.2.6.8 and 6.1.1.4'
Zn Zn 0.2839 1.4301 'International Tables Vol C Tables 4.2.6.8 and 6.1.1.4'

loop_
_geom_angle_atom_site_label_1
_geom_angle_atom_site_label_2
_geom_angle_atom_site_label_3
_geom_angle
_geom_angle_site_symmetry_1
_geom_angle_site_symmetry_3
_geom_angle_publ_flag
N3B Zn1 N3A 171.98(9) . . ?
N5A Zn1 N3A 76.33(9) . . ?
N5A Zn1 N3B 97.47(9) . . ?
N5A Zn1 N5B 92.74(9) . . ?
N5B Zn1 N3A 98.99(9) . . ?
N5B Zn1 N3B 76.00(9) . . ?
O1A Zn1 N3A 87.22(8) . . ?
O1A Zn1 N3B 98.96(9) . . ?
O1A Zn1 N5A 163.54(8) . . ?
O1A Zn1 N5B 90.30(9) . . ?
O1B Zn1 N3A 98.05(9) . . ?
O1B Zn1 N3B 87.25(9) . . ?
O1B Zn1 N5A 92.94(9) . . ?
O1B Zn1 N5B 162.88(8) . . ?
O1B Zn1 O1A 88.80(8) . . ?
C2A C1A C6A 120.2(3) . . ?
C2A C1A N1A 120.7(3) . . ?
C6A C1A N1A 119.1(3) . . ?
C2B C1B C6B 120.2(3) . . ?
C2B C1B N1B 120.5(3) . . ?
C6B C1B N1B 119.3(3) . . ?
C1A C2A H2A 119.9 . . ?
C1A C2A C3A 120.2(3) . . ?
C3A C2A H2A 119.9 . . ?
C1B C2B H2B 120.2 . . ?
C3B C2B C1B 119.6(3) . . ?
C3B C2B H2B 120.2 . . ?
C2A C3A H3A 119.9 . . ?
C2A C3A C4A 120.2(3) . . ?
C4A C3A H3A 119.9 . . ?
C2B C3B H3B 119.8 . . ?
C2B C3B C4B 120.5(3) . . ?
C4B C3B H3B 119.8 . . ?
C3A C4A H4A 120.4 . . ?
C5A C4A C3A 119.2(3) . . ?
C5A C4A H4A 120.4 . . ?
C3B C4B H4B 120.1 . . ?
C5B C4B C3B 119.8(3) . . ?
C5B C4B H4B 120.1 . . ?
C4A C5A H5A 119.4 . . ?
C4A C5A C6A 121.2(3) . . ?
C6A C5A H5A 119.4 . . ?
C4B C5B H5B 119.9 . . ?
C4B C5B C6B 120.2(3) . . ?
C6B C5B H5B 119.9 . . ?
C1A C6A H6A 120.5 . . ?
C5A C6A C1A 119.0(3) . . ?
C5A C6A H6A 120.5 . . ?
C1B C6B C5B 119.8(3) . . ?
C1B C6B H6B 120.1 . . ?
C5B C6B H6B 120.1 . . ?
N1A C7A C8A 105.2(2) . . ?
O1A C7A C8A 131.5(3) . . ?
O1A C7A N1A 123.2(2) . . ?
N1B C7B C8B 105.3(2) . . ?
O1B C7B C8B 131.5(3) . . ?
O1B C7B N1B 123.1(3) . . ?
C7A C8A C9A 104.8(2) . . ?
C7A C8A C11A 125.3(2) . . ?
C9A C8A C11A 129.8(2) . . ?
C9B C8B C7B 104.6(2) . . ?
C9B C8B C11B 130.3(2) . . ?
C11B C8B C7B 124.8(2) . . ?
C8A C9A C10A 130.6(3) . . ?
N2A C9A C8A 112.1(2) . . ?
N2A C9A C10A 117.3(2) . . ?
C8B C9B C10B 130.4(3) . . ?
N2B C9B C8B 112.0(3) . . ?
N2B C9B C10B 117.6(3) . . ?
C9A C10A H10A 109.5 . . ?
C9A C10A H10B 109.5 . . ?
C9A C10A H10C 109.5 . . ?
H10A C10A H10B 109.5 . . ?
H10A C10A H10C 109.5 . . ?
H10B C10A H10C 109.5 . . ?
C9B C10B H10D 109.5 . . ?
C9B C10B H10E 109.5 . . ?
C9B C10B H10F 109.5 . . ?
H10D C10B H10E 109.5 . . ?
H10D C10B H10F 109.5 . . ?
H10E C10B H10F 109.5 . . ?
C8A C11A C12A 121.1(2) . . ?
N3A C11A C8A 119.1(2) . . ?
N3A C11A C12A 119.7(2) . . ?
C8B C11B C12B 120.2(2) . . ?
N3B C11B C8B 119.2(2) . . ?
N3B C11B C12B 120.4(2) . . ?
C13A C12A C11A 119.0(3) . . ?
C17A C12A C11A 121.2(3) . . ?
C17A C12A C13A 119.6(3) . . ?
C13B C12B C11B 117.6(3) . . ?
C17B C12B C11B 122.8(3) . . ?
C17B C12B C13B 119.6(3) . . ?
C12A C13A H13A 120.0 . . ?
C12A C13A C14A 119.9(3) . . ?
C14A C13A H13A 120.0 . . ?
C12B C13B H13B 119.8 . . ?
C14B C13B C12B 120.5(3) . . ?
C14B C13B H13B 119.8 . . ?
C13A C14A H14A 119.8 . . ?
C15A C14A C13A 120.5(3) . . ?
C15A C14A H14A 119.8 . . ?
C13B C14B H14B 120.1 . . ?
C15B C14B C13B 119.8(3) . . ?
C15B C14B H14B 120.1 . . ?
C14A C15A H15A 119.9 . . ?
C14A C15A C16A 120.3(3) . . ?
C16A C15A H15A 119.9 . . ?
C14B C15B H15B 120.0 . . ?
C14B C15B C16B 120.0(3) . . ?
C16B C15B H15B 120.0 . . ?
C15A C16A H16A 120.1 . . ?
C15A C16A C17A 119.8(3) . . ?
C17A C16A H16A 120.1 . . ?
C15B C16B H16B 119.6 . . ?
C15B C16B C17B 120.8(3) . . ?
C17B C16B H16B 119.6 . . ?
C12A C17A C16A 120.0(3) . . ?
C12A C17A H17A 120.0 . . ?
C16A C17A H17A 120.0 . . ?
C12B C17B C16B 119.4(3) . . ?
C12B C17B H17B 120.3 . . ?
C16B C17B H17B 120.3 . . ?
N4A C18A C19A 120.2(3) . . ?
N5A C18A C19A 122.4(3) . . ?
N5A C18A N4A 117.4(2) . . ?
N4B C18B C19B 120.7(3) . . ?
N5B C18B C19B 121.7(3) . . ?
N5B C18B N4B 117.7(3) . . ?
C18A C19A H19A 120.6 . . ?
C20A C19A C18A 118.8(3) . . ?
C20A C19A H19A 120.6 . . ?
C18B C19B H19B 120.6 . . ?
C20B C19B C18B 118.7(3) . . ?
C20B C19B H19B 120.6 . . ?
C19A C20A H20A 120.3 . . ?
C19A C20A C21A 119.3(3) . . ?
C21A C20A H20A 120.3 . . ?
C19B C20B H20B 120.2 . . ?
C19B C20B C21B 119.7(3) . . ?
C21B C20B H20B 120.2 . . ?
C20A C21A H21A 121.0 . . ?
C22A C21A C20A 118.1(3) . . ?
C22A C21A H21A 121.0 . . ?
C20B C21B H21B 121.2 . . ?
C22B C21B C20B 117.7(3) . . ?
C22B C21B H21B 121.2 . . ?
C21A C22A H22A 118.3 . . ?
N5A C22A C21A 123.5(3) . . ?
N5A C22A H22A 118.3 . . ?
C21B C22B H22B 118.1 . . ?
N5B C22B C21B 123.8(3) . . ?
N5B C22B H22B 118.1 . . ?
C7A N1A C1A 127.0(2) . . ?
C7A N1A N2A 112.4(2) . . ?
N2A N1A C1A 120.6(2) . . ?
C7B N1B C1B 127.4(2) . . ?
C7B N1B N2B 112.2(2) . . ?
N2B N1B C1B 120.3(2) . . ?
C9A N2A N1A 105.4(2) . . ?
C9A N2A H2AA 127.3 . . ?
N1A N2A H2AA 127.3 . . ?
C9B N2B N1B 105.7(2) . . ?
C9B N2B H2BA 127.1 . . ?
N1B N2B H2BA 127.1 . . ?
C11A N3A Zn1 128.58(18) . . ?
C11A N3A N4A 118.3(2) . . ?
N4A N3A Zn1 111.67(17) . . ?
C11B N3B Zn1 127.61(19) . . ?
C11B N3B N4B 118.1(2) . . ?
N4B N3B Zn1 111.97(18) . . ?
C18A N4A N3A 117.4(2) . . ?
C18A N4A H4AA 116(3) . . ?
N3A N4A H4AA 117(3) . . ?
C18B N4B N3B 116.8(2) . . ?
C18B N4B H4BA 117(2) . . ?
N3B N4B H4BA 117(2) . . ?
C18A N5A Zn1 115.49(19) . . ?
C18A N5A C22A 117.9(2) . . ?
C22A N5A Zn1 126.57(19) . . ?
C18B N5B Zn1 114.64(19) . . ?
C18B N5B C22B 118.3(3) . . ?
C22B N5B Zn1 127.0(2) . . ?
C7A O1A Zn1 120.10(17) . . ?
C7B O1B Zn1 118.85(18) . . ?

loop_
_geom_bond_atom_site_label_1
_geom_bond_atom_site_label_2
_geom_bond_distance
_geom_bond_site_symmetry_2
_geom_bond_publ_flag
Zn1 N3A 2.151(2) . ?
Zn1 N3B 2.143(2) . ?
Zn1 N5A 2.132(2) . ?
Zn1 N5B 2.142(2) . ?
Zn1 O1A 2.051(2) . ?
Zn1 O1B 2.049(2) . ?
C1A C2A 1.381(4) . ?
C1A C6A 1.397(4) . ?
C1A N1A 1.418(3) . ?
C1B C2B 1.391(4) . ?
C1B C6B 1.391(4) . ?
C1B N1B 1.417(4) . ?
C2A H2A 0.9500 . ?
C2A C3A 1.389(4) . ?
C2B H2B 0.9500 . ?
C2B C3B 1.388(4) . ?
C3A H3A 0.9500 . ?
C3A C4A 1.394(4) . ?
C3B H3B 0.9500 . ?
C3B C4B 1.392(5) . ?
C4A H4A 0.9500 . ?
C4A C5A 1.381(4) . ?
C4B H4B 0.9500 . ?
C4B C5B 1.381(5) . ?
C5A H5A 0.9500 . ?
C5A C6A 1.393(4) . ?
C5B H5B 0.9500 . ?
C5B C6B 1.395(4) . ?
C6A H6A 0.9500 . ?
C6B H6B 0.9500 . ?
C7A C8A 1.425(4) . ?
C7A N1A 1.377(3) . ?
C7A O1A 1.269(3) . ?
C7B C8B 1.433(4) . ?
C7B N1B 1.367(4) . ?
C7B O1B 1.269(3) . ?
C8A C9A 1.430(4) . ?
C8A C11A 1.434(4) . ?
C8B C9B 1.427(4) . ?
C8B C11B 1.433(4) . ?
C9A C10A 1.503(4) . ?
C9A N2A 1.321(4) . ?
C9B C10B 1.501(4) . ?
C9B N2B 1.314(4) . ?
C10A H10A 0.9800 . ?
C10A H10B 0.9800 . ?
C10A H10C 0.9800 . ?
C10B H10D 0.9800 . ?
C10B H10E 0.9800 . ?
C10B H10F 0.9800 . ?
C11A C12A 1.489(4) . ?
C11A N3A 1.306(4) . ?
C11B C12B 1.499(4) . ?
C11B N3B 1.310(4) . ?
C12A C13A 1.390(4) . ?
C12A C17A 1.389(4) . ?
C12B C13B 1.390(4) . ?
C12B C17B 1.388(4) . ?
C13A H13A 0.9500 . ?
C13A C14A 1.392(4) . ?
C13B H13B 0.9500 . ?
C13B C14B 1.389(4) . ?
C14A H14A 0.9500 . ?
C14A C15A 1.365(5) . ?
C14B H14B 0.9500 . ?
C14B C15B 1.376(5) . ?
C15A H15A 0.9500 . ?
C15A C16A 1.390(5) . ?
C15B H15B 0.9500 . ?
C15B C16B 1.380(5) . ?
C16A H16A 0.9500 . ?
C16A C17A 1.393(4) . ?
C16B H16B 0.9500 . ?
C16B C17B 1.391(4) . ?
C17A H17A 0.9500 . ?
C17B H17B 0.9500 . ?
C18A C19A 1.404(4) . ?
C18A N4A 1.382(4) . ?
C18A N5A 1.330(4) . ?
C18B C19B 1.415(4) . ?
C18B N4B 1.380(4) . ?
C18B N5B 1.336(4) . ?
C19A H19A 0.9500 . ?
C19A C20A 1.370(5) . ?
C19B H19B 0.9500 . ?
C19B C20B 1.366(5) . ?
C20A H20A 0.9500 . ?
C20A C21A 1.394(5) . ?
C20B H20B 0.9500 . ?
C20B C21B 1.404(5) . ?
C21A H21A 0.9500 . ?
C21A C22A 1.377(4) . ?
C21B H21B 0.9500 . ?
C21B C22B 1.370(4) . ?
C22A H22A 0.9500 . ?
C22A N5A 1.347(4) . ?
C22B H22B 0.9500 . ?
C22B N5B 1.345(4) . ?
N1A N2A 1.387(3) . ?
N1B N2B 1.390(3) . ?
N2A H2AA 0.8800 . ?
N2B H2BA 0.8800 . ?
N3A N4A 1.397(3) . ?
N3B N4B 1.394(3) . ?
N4A H4AA 0.83(4) . ?
N4B H4BA 0.78(3) . ?

loop_
_geom_torsion_atom_site_label_1
_geom_torsion_atom_site_label_2
_geom_torsion_atom_site_label_3
_geom_torsion_atom_site_label_4
_geom_torsion
_geom_torsion_site_symmetry_1
_geom_torsion_site_symmetry_2
_geom_torsion_site_symmetry_3
_geom_torsion_site_symmetry_4
_geom_torsion_publ_flag
Zn1 N3A N4A C18A -15.2(3) . . . . ?
Zn1 N3B N4B C18B -18.4(3) . . . . ?
C1A C2A C3A C4A -0.9(5) . . . . ?
C1A N1A N2A C9A 177.2(2) . . . . ?
C1B C2B C3B C4B -0.8(5) . . . . ?
C1B N1B N2B C9B 175.6(2) . . . . ?
C2A C1A C6A C5A -1.7(5) . . . . ?
C2A C1A N1A C7A 30.2(4) . . . . ?
C2A C1A N1A N2A -149.1(3) . . . . ?
C2A C3A C4A C5A -1.1(5) . . . . ?
C2B C1B C6B C5B 0.3(5) . . . . ?
C2B C1B N1B C7B 34.6(4) . . . . ?
C2B C1B N1B N2B -142.4(3) . . . . ?
C2B C3B C4B C5B -0.2(5) . . . . ?
C3A C4A C5A C6A 1.7(5) . . . . ?
C3B C4B C5B C6B 1.3(5) . . . . ?
C4A C5A C6A C1A -0.4(5) . . . . ?
C4B C5B C6B C1B -1.3(5) . . . . ?
C6A C1A C2A C3A 2.3(4) . . . . ?
C6A C1A N1A C7A -150.1(3) . . . . ?
C6A C1A N1A N2A 30.5(4) . . . . ?
C6B C1B C2B C3B 0.8(4) . . . . ?
C6B C1B N1B C7B -146.8(3) . . . . ?
C6B C1B N1B N2B 36.3(4) . . . . ?
C7A C8A C9A C10A -178.5(3) . . . . ?
C7A C8A C9A N2A 1.2(3) . . . . ?
C7A C8A C11A C12A -178.7(3) . . . . ?
C7A C8A C11A N3A -2.3(4) . . . . ?
C7A N1A N2A C9A -2.2(3) . . . . ?
C7B C8B C9B C10B -178.2(3) . . . . ?
C7B C8B C9B N2B 1.1(3) . . . . ?
C7B C8B C11B C12B -175.3(3) . . . . ?
C7B C8B C11B N3B -0.9(4) . . . . ?
C7B N1B N2B C9B -1.8(3) . . . . ?
C8A C7A N1A C1A -176.5(3) . . . . ?
C8A C7A N1A N2A 2.9(3) . . . . ?
C8A C7A O1A Zn1 28.6(4) . . . . ?
C8A C9A N2A N1A 0.5(3) . . . . ?
C8A C11A C12A C13A 75.2(4) . . . . ?
C8A C11A C12A C17A -110.3(3) . . . . ?
C8A C11A N3A Zn1 -12.7(4) . . . . ?
C8A C11A N3A N4A -177.5(2) . . . . ?
C8B C7B N1B C1B -174.7(3) . . . . ?
C8B C7B N1B N2B 2.4(3) . . . . ?
C8B C7B O1B Zn1 31.4(4) . . . . ?
C8B C9B N2B N1B 0.3(3) . . . . ?
C8B C11B C12B C13B 80.1(4) . . . . ?
C8B C11B C12B C17B -102.7(3) . . . . ?
C8B C11B N3B Zn1 -16.6(4) . . . . ?
C8B C11B N3B N4B -177.8(2) . . . . ?
C9A C8A C11A C12A -1.4(4) . . . . ?
C9A C8A C11A N3A 175.0(3) . . . . ?
C9B C8B C11B C12B -1.5(4) . . . . ?
C9B C8B C11B N3B 172.9(3) . . . . ?
C10A C9A N2A N1A -179.7(2) . . . . ?
C10B C9B N2B N1B 179.7(3) . . . . ?
C11A C8A C9A C10A 3.7(5) . . . . ?
C11A C8A C9A N2A -176.6(3) . . . . ?
C11A C12A C13A C14A 172.9(3) . . . . ?
C11A C12A C17A C16A -174.0(3) . . . . ?
C11A N3A N4A C18A 152.0(3) . . . . ?
C11B C8B C9B C10B 7.1(5) . . . . ?
C11B C8B C9B N2B -173.6(3) . . . . ?
C11B C12B C13B C14B 177.3(3) . . . . ?
C11B C12B C17B C16B -178.1(3) . . . . ?
C11B N3B N4B C18B 145.7(3) . . . . ?
C12A C11A N3A Zn1 163.75(19) . . . . ?
C12A C11A N3A N4A -1.0(4) . . . . ?
C12A C13A C14A C15A 1.7(5) . . . . ?
C12B C11B N3B Zn1 157.8(2) . . . . ?
C12B C11B N3B N4B -3.5(4) . . . . ?
C12B C13B C14B C15B 1.0(5) . . . . ?
C13A C12A C17A C16A 0.5(4) . . . . ?
C13A C14A C15A C16A -0.5(5) . . . . ?
C13B C12B C17B C16B -1.0(5) . . . . ?
C13B C14B C15B C16B -1.1(5) . . . . ?
C14A C15A C16A C17A -0.8(5) . . . . ?
C14B C15B C16B C17B 0.1(5) . . . . ?
C15A C16A C17A C12A 0.7(5) . . . . ?
C15B C16B C17B C12B 1.0(5) . . . . ?
C17A C12A C13A C14A -1.7(4) . . . . ?
C17B C12B C13B C14B 0.0(5) . . . . ?
C18A C19A C20A C21A 0.1(5) . . . . ?
C18B C19B C20B C21B 1.6(5) . . . . ?
C19A C18A N4A N3A -169.7(3) . . . . ?
C19A C18A N5A Zn1 179.8(2) . . . . ?
C19A C18A N5A C22A 1.0(4) . . . . ?
C19A C20A C21A C22A 1.0(5) . . . . ?
C19B C18B N4B N3B -170.9(3) . . . . ?
C19B C18B N5B Zn1 -175.3(2) . . . . ?
C19B C18B N5B C22B 3.3(4) . . . . ?
C19B C20B C21B C22B 1.4(5) . . . . ?
C20A C21A C22A N5A -1.2(5) . . . . ?
C20B C21B C22B N5B -2.4(5) . . . . ?
C21A C22A N5A Zn1 -178.4(2) . . . . ?
C21A C22A N5A C18A 0.2(4) . . . . ?
C21B C22B N5B Zn1 178.4(2) . . . . ?
C21B C22B N5B C18B 0.0(4) . . . . ?
N1A C1A C2A C3A -178.0(3) . . . . ?
N1A C1A C6A C5A 178.6(3) . . . . ?
N1A C7A C8A C9A -2.4(3) . . . . ?
N1A C7A C8A C11A 175.5(3) . . . . ?
N1A C7A O1A Zn1 -154.5(2) . . . . ?
N1B C1B C2B C3B 179.4(3) . . . . ?
N1B C1B C6B C5B -178.3(3) . . . . ?
N1B C7B C8B C9B -2.1(3) . . . . ?
N1B C7B C8B C11B 173.0(3) . . . . ?
N1B C7B O1B Zn1 -150.1(2) . . . . ?
N3A C11A C12A C13A -101.2(3) . . . . ?
N3A C11A C12A C17A 73.3(4) . . . . ?
N3B C11B C12B C13B -94.2(3) . . . . ?
N3B C11B C12B C17B 83.0(4) . . . . ?
N4A C18A C19A C20A -179.9(3) . . . . ?
N4A C18A N5A Zn1 -1.4(3) . . . . ?
N4A C18A N5A C22A 179.8(3) . . . . ?
N4B C18B C19B C20B 177.1(3) . . . . ?
N4B C18B N5B Zn1 3.5(3) . . . . ?
N4B C18B N5B C22B -177.9(3) . . . . ?
N5A C18A C19A C20A -1.1(5) . . . . ?
N5A C18A N4A N3A 11.4(4) . . . . ?
N5B C18B C19B C20B -4.1(5) . . . . ?
N5B C18B N4B N3B 10.2(4) . . . . ?
O1A C7A C8A C9A 174.9(3) . . . . ?
O1A C7A C8A C11A -7.2(5) . . . . ?
O1A C7A N1A C1A 6.0(4) . . . . ?
O1A C7A N1A N2A -174.7(2) . . . . ?
O1B C7B C8B C9B 176.5(3) . . . . ?
O1B C7B C8B C11B -8.3(5) . . . . ?
O1B C7B N1B C1B 6.5(5) . . . . ?
O1B C7B N1B N2B -176.3(2) . . . . ?

loop_
_twin_individual_id
_twin_individual_mass_fraction_refined
1 0.8495(18)
2 0.1505(18)
